data_4311751
loop_
_publ_author_name
'Maria Augusta Antunes'
'Gregory M. Ferrence'
'\^Angela Domingos'
'Robert McDonald'
'Carol J. Burns'
'Josef Takats'
'No\'emia Marques'

_publ_contact_author 'Ferrence, Gregory M.'
_publ_contact_author_email ferrence@ilstu.edu
_publ_section_title
;
 Uranium (III) Scorpionates: Synthesis and Structure of
 [(TpMe2)2U{N(C6H5)2}] and [(TpMe2)2U{N(SiMe3)2}]
;
_journal_name_full 'Inorganic Chemistry'
_journal_page_first 6640
_journal_page_last 6643
_journal_paper_doi 10.1021/ic049204x
_journal_volume 43
_journal_year 2004
_chemical_formula_moiety 'C36 H62 B2 N13 Si2 U, 2.5(C4 H8 O)'
_chemical_formula_sum 'C46 H82 B2 N13 O2.5 Si2 U'
_chemical_formula_weight 1173.08
_chemical_name_systematic
;
bis(hydrotris(3,5-dimethylpyrazolyl)borato)(bis(trimethylsilyl)amido)
uranium(III)
;
_space_group_IT_number 2
_symmetry_cell_setting triclinic
_symmetry_space_group_name_Hall '-P 1'
_symmetry_space_group_name_H-M 'P -1'
_atom_sites_solution_hydrogens geom
_atom_sites_solution_primary direct
_atom_sites_solution_secondary difmap
_audit_creation_method SHELXL-97
_cell_angle_alpha 82.681(4)
_cell_angle_beta 79.948(4)
_cell_angle_gamma 71.766(4)
_cell_formula_units_Z 2
_cell_length_a 10.779(2)
_cell_length_b 16.163(3)
_cell_length_c 16.736(3)
_cell_measurement_reflns_used 4023
_cell_measurement_temperature 193(2)
_cell_measurement_theta_max 24.10
_cell_measurement_theta_min 2.21
_cell_volume 2718.6(9)
_computing_cell_refinement 'Bruker SAINT (Bruker, 1997)'
_computing_data_collection 'Bruker SMART (Bruker, 1997)'
_computing_data_reduction 'Bruker SAINT (Bruker, 1997)'
_computing_molecular_graphics 'Bruker SHELXTL (Bruker, 1997)'
_computing_publication_material 'Bruker SHELXTL (Bruker, 1997)'
_computing_structure_refinement 'SHELXL-97 (Sheldrick, 1997)'
_computing_structure_solution 'DIRDIF-96 (Beurskens et al., 1996)'
_diffrn_ambient_temperature 193(2)
_diffrn_detector_area_resol_mean 8.192
_diffrn_measured_fraction_theta_full 0.988
_diffrn_measured_fraction_theta_max 0.988
_diffrn_measurement_device_type 'Bruker P4/RA diffractometer/SMART 1000 CCD area detector'
_diffrn_measurement_method '\f and\w scans'
_diffrn_radiation_monochromator graphite
_diffrn_radiation_source 'fine-focus rotating anode'
_diffrn_radiation_type MoK\a
_diffrn_radiation_wavelength 0.71073
_diffrn_reflns_av_R_equivalents 0.0370
_diffrn_reflns_av_sigmaI/netI 0.1012
_diffrn_reflns_limit_h_max 12
_diffrn_reflns_limit_h_min -13
_diffrn_reflns_limit_k_max 20
_diffrn_reflns_limit_k_min -18
_diffrn_reflns_limit_l_max 20
_diffrn_reflns_limit_l_min -12
_diffrn_reflns_number 13687
_diffrn_reflns_theta_full 26.45
_diffrn_reflns_theta_max 26.45
_diffrn_reflns_theta_min 1.24
_diffrn_standards_decay_% 0
_diffrn_standards_interval_time 0
_diffrn_standards_number 0
_exptl_absorpt_coefficient_mu 3.079
_exptl_absorpt_correction_T_max 0.7089
_exptl_absorpt_correction_T_min 0.5016
_exptl_absorpt_correction_type integration
_exptl_absorpt_process_details 'Bruker SHELXTL (Bruker, 1997)'
_exptl_crystal_colour black
_exptl_crystal_density_diffrn 1.433
_exptl_crystal_density_meas 0
_exptl_crystal_density_method 'not measured'
_exptl_crystal_description prism
_exptl_crystal_F_000 1198
_exptl_crystal_size_max 0.26
_exptl_crystal_size_mid 0.12
_exptl_crystal_size_min 0.12
_refine_diff_density_max 2.328
_refine_diff_density_min -1.891
_refine_diff_density_rms 0.167
_refine_ls_extinction_method none
_refine_ls_goodness_of_fit_ref 1.014
_refine_ls_hydrogen_treatment constr
_refine_ls_matrix_type full
_refine_ls_number_parameters 605
_refine_ls_number_reflns 11084
_refine_ls_number_restraints 10
_refine_ls_restrained_S_all 1.029
_refine_ls_R_factor_all 0.0812
_refine_ls_R_factor_gt 0.0524
_refine_ls_shift/su_max 0.001
_refine_ls_shift/su_mean 0.000
_refine_ls_structure_factor_coef Fsqd
_refine_ls_weighting_details 'calc w=1/[\s^2^(Fo^2^)+(0.0526P)^2^+4.7998P] where P=(Fo^2^+2Fc^2^)/3'
_refine_ls_weighting_scheme calc
_refine_ls_wR_factor_gt 0.1083
_refine_ls_wR_factor_ref 0.1249
_reflns_number_gt 8612
_reflns_number_total 11084
_reflns_threshold_expression I>2\s(I)
_cod_data_source_file ic049204xsi20040724_020717.cif
_cod_data_source_block tak9918
_cod_depositor_comments
;
The following automatic conversions were performed:
'_symmetry_cell_setting' value 'Triclinic' changed to 'triclinic'
according to '/home/saulius/struct/CIF-dictionaries/cif_core.dic'
dictionary named 'cif_core.dic' version 2.4.1 from 2010-06-29.

Automatic conversion script
Id: cif_fix_enum 1527 2010-12-29 10:47:43Z saulius 
;
_cod_original_cell_volume 2718.5(9)
_cod_database_code 4311751

loop_
_symmetry_equiv_pos_as_xyz
'x, y, z'
'-x, -y, -z'

loop_
_atom_site_label
_atom_site_type_symbol
_atom_site_fract_x
_atom_site_fract_y
_atom_site_fract_z
_atom_site_U_iso_or_equiv
_atom_site_adp_type
_atom_site_occupancy
_atom_site_symmetry_multiplicity
_atom_site_calc_flag
_atom_site_refinement_flags
_atom_site_disorder_assembly
_atom_site_disorder_group
U U 0.23729(3) 0.229278(18) 0.256615(16) 0.01892(9) Uani 1 1 d . . .
Si1 Si 0.3583(2) 0.33740(14) 0.06507(12) 0.0302(5) Uani 1 1 d . . .
Si2 Si 0.3157(2) 0.43829(14) 0.20553(13) 0.0299(5) Uani 1 1 d . . .
N1 N 0.3111(6) 0.3451(4) 0.1680(3) 0.0270(14) Uani 1 1 d . . .
N11 N 0.4285(6) 0.2401(4) 0.4057(3) 0.0243(13) Uani 1 1 d . . .
N12 N 0.4459(5) 0.2317(4) 0.3222(3) 0.0239(13) Uani 1 1 d . . .
N21 N 0.3080(5) 0.1290(4) 0.4548(3) 0.0225(13) Uani 1 1 d . . .
N22 N 0.2964(5) 0.1020(4) 0.3820(3) 0.0216(13) Uani 1 1 d . . .
N31 N 0.1782(6) 0.2913(4) 0.4526(3) 0.0241(13) Uani 1 1 d . . .
N32 N 0.1100(5) 0.2940(4) 0.3882(3) 0.0255(14) Uani 1 1 d . . .
N41 N 0.0366(6) 0.2133(4) 0.1156(3) 0.0253(14) Uani 1 1 d . . .
N42 N 0.0574(6) 0.2765(4) 0.1547(4) 0.0259(14) Uani 1 1 d . . .
N51 N 0.0279(5) 0.0996(4) 0.2324(3) 0.0224(13) Uani 1 1 d . . .
N52 N 0.0440(5) 0.1425(4) 0.2947(3) 0.0241(13) Uani 1 1 d . . .
N61 N 0.2369(5) 0.0746(4) 0.1308(3) 0.0212(13) Uani 1 1 d . . .
N62 N 0.3169(5) 0.0921(4) 0.1782(3) 0.0223(13) Uani 1 1 d . . .
C1 C 0.5149(10) 0.3674(6) 0.0233(5) 0.052(3) Uani 1 1 d . . .
H1A H 0.5854 0.3335 0.0547 0.062 Uiso 1 1 calc R . .
H1B H 0.4992 0.4299 0.0274 0.062 Uiso 1 1 calc R . .
H1C H 0.5411 0.3544 -0.0339 0.062 Uiso 1 1 calc R . .
C2 C 0.3927(9) 0.2254(5) 0.0311(5) 0.044(2) Uani 1 1 d . . .
H2A H 0.4552 0.1831 0.0635 0.052 Uiso 1 1 calc R . .
H2B H 0.4306 0.2245 -0.0265 0.052 Uiso 1 1 calc R . .
H2C H 0.3102 0.2099 0.0386 0.052 Uiso 1 1 calc R . .
C3 C 0.2369(10) 0.4083(6) -0.0015(5) 0.048(2) Uani 1 1 d . . .
H3A H 0.2127 0.4691 0.0119 0.057 Uiso 1 1 calc R . .
H3B H 0.1577 0.3888 0.0074 0.057 Uiso 1 1 calc R . .
H3C H 0.2767 0.4039 -0.0587 0.057 Uiso 1 1 calc R . .
C4 C 0.2161(10) 0.4578(6) 0.3086(5) 0.049(2) Uani 1 1 d . . .
H4A H 0.1267 0.4555 0.3075 0.059 Uiso 1 1 calc R . .
H4B H 0.2118 0.5154 0.3236 0.059 Uiso 1 1 calc R . .
H4C H 0.2578 0.4127 0.3488 0.059 Uiso 1 1 calc R . .
C5 C 0.2452(8) 0.5432(5) 0.1420(5) 0.037(2) Uani 1 1 d . . .
H5A H 0.1561 0.5467 0.1331 0.045 Uiso 1 1 calc R . .
H5B H 0.3017 0.5437 0.0894 0.045 Uiso 1 1 calc R . .
H5C H 0.2413 0.5934 0.1707 0.045 Uiso 1 1 calc R . .
C6 C 0.4831(9) 0.4457(6) 0.2164(6) 0.051(2) Uani 1 1 d . . .
H6A H 0.5413 0.4360 0.1643 0.061 Uiso 1 1 calc R . .
H6B H 0.5212 0.4012 0.2581 0.061 Uiso 1 1 calc R . .
H6C H 0.4739 0.5038 0.2325 0.061 Uiso 1 1 calc R . .
C13 C 0.5711(7) 0.2303(5) 0.2934(4) 0.0255(16) Uani 1 1 d . . .
C14 C 0.6337(7) 0.2385(5) 0.3562(5) 0.0348(19) Uani 1 1 d . . .
H14 H 0.7219 0.2402 0.3521 0.042 Uiso 1 1 calc R . .
C15 C 0.5434(7) 0.2437(5) 0.4254(5) 0.0271(16) Uani 1 1 d . . .
C16 C 0.5596(7) 0.2557(6) 0.5108(5) 0.036(2) Uani 1 1 d . . .
H16A H 0.6457 0.2645 0.5102 0.043 Uiso 1 1 calc R . .
H16B H 0.5541 0.2036 0.5465 0.043 Uiso 1 1 calc R . .
H16C H 0.4895 0.3068 0.5311 0.043 Uiso 1 1 calc R . .
C17 C 0.6298(8) 0.2228(6) 0.2058(5) 0.039(2) Uani 1 1 d . . .
H17A H 0.7011 0.1678 0.2001 0.047 Uiso 1 1 calc R . .
H17B H 0.6651 0.2719 0.1864 0.047 Uiso 1 1 calc R . .
H17C H 0.5615 0.2240 0.1736 0.047 Uiso 1 1 calc R . .
C23 C 0.2992(7) 0.0181(5) 0.3987(4) 0.0236(15) Uani 1 1 d . . .
C24 C 0.3152(7) -0.0095(5) 0.4792(4) 0.0278(17) Uani 1 1 d . . .
H24 H 0.3209 -0.0661 0.5054 0.033 Uiso 1 1 calc R . .
C25 C 0.3210(7) 0.0624(5) 0.5133(4) 0.0244(16) Uani 1 1 d . . .
C26 C 0.3360(8) 0.0685(5) 0.5999(4) 0.0326(18) Uani 1 1 d . . .
H26A H 0.4173 0.0832 0.6008 0.039 Uiso 1 1 calc R . .
H26B H 0.3403 0.0122 0.6309 0.039 Uiso 1 1 calc R . .
H26C H 0.2601 0.1139 0.6244 0.039 Uiso 1 1 calc R . .
C27 C 0.2900(8) -0.0390(5) 0.3357(5) 0.0306(18) Uani 1 1 d . . .
H27A H 0.2371 -0.0026 0.2949 0.037 Uiso 1 1 calc R . .
H27B H 0.2481 -0.0830 0.3626 0.037 Uiso 1 1 calc R . .
H27C H 0.3788 -0.0682 0.3090 0.037 Uiso 1 1 calc R . .
C33 C -0.0084(7) 0.3522(5) 0.4052(5) 0.0282(17) Uani 1 1 d . . .
C34 C -0.0188(8) 0.3871(5) 0.4792(5) 0.0360(19) Uani 1 1 d . . .
H34 H -0.0931 0.4292 0.5050 0.043 Uiso 1 1 calc R . .
C35 C 0.0994(7) 0.3486(5) 0.5070(4) 0.0298(17) Uani 1 1 d . . .
C36 C 0.1416(9) 0.3631(6) 0.5838(5) 0.044(2) Uani 1 1 d . . .
H36A H 0.1529 0.3099 0.6208 0.053 Uiso 1 1 calc R . .
H36B H 0.0740 0.4116 0.6102 0.053 Uiso 1 1 calc R . .
H36C H 0.2254 0.3770 0.5705 0.053 Uiso 1 1 calc R . .
C37 C -0.1143(7) 0.3699(6) 0.3518(5) 0.042(2) Uani 1 1 d . . .
H37A H -0.0790 0.3366 0.3036 0.050 Uiso 1 1 calc R . .
H37B H -0.1434 0.4324 0.3348 0.050 Uiso 1 1 calc R . .
H37C H -0.1894 0.3522 0.3822 0.050 Uiso 1 1 calc R . .
C43 C -0.0204(8) 0.3530(5) 0.1266(5) 0.0359(19) Uani 1 1 d . . .
C44 C -0.0894(8) 0.3396(6) 0.0697(5) 0.040(2) Uani 1 1 d . . .
H44 H -0.1506 0.3833 0.0407 0.048 Uiso 1 1 calc R . .
C45 C -0.0528(8) 0.2516(6) 0.0631(5) 0.0336(18) Uani 1 1 d . . .
C46 C -0.0996(9) 0.2009(6) 0.0112(5) 0.042(2) Uani 1 1 d . . .
H46A H -0.0234 0.1574 -0.0156 0.050 Uiso 1 1 calc R . .
H46B H -0.1468 0.2411 -0.0301 0.050 Uiso 1 1 calc R . .
H46C H -0.1589 0.1713 0.0455 0.050 Uiso 1 1 calc R . .
C47 C -0.0275(9) 0.4384(5) 0.1547(5) 0.042(2) Uani 1 1 d . . .
H47A H -0.1170 0.4657 0.1815 0.050 Uiso 1 1 calc R . .
H47B H -0.0054 0.4768 0.1078 0.050 Uiso 1 1 calc R . .
H47C H 0.0353 0.4289 0.1933 0.050 Uiso 1 1 calc R . .
C53 C -0.0143(7) 0.1096(5) 0.3627(4) 0.0256(16) Uani 1 1 d . . .
C54 C -0.0710(7) 0.0485(5) 0.3451(5) 0.0307(18) Uani 1 1 d . . .
H54 H -0.1187 0.0163 0.3828 0.037 Uiso 1 1 calc R . .
C55 C -0.0432(7) 0.0445(5) 0.2616(5) 0.0297(17) Uani 1 1 d . . .
C56 C -0.0786(8) -0.0122(6) 0.2106(5) 0.039(2) Uani 1 1 d . . .
H56A H -0.1302 0.0246 0.1694 0.046 Uiso 1 1 calc R . .
H56B H -0.1311 -0.0463 0.2453 0.046 Uiso 1 1 calc R . .
H56C H 0.0021 -0.0519 0.1836 0.046 Uiso 1 1 calc R . .
C57 C -0.0237(8) 0.1386(5) 0.4463(4) 0.0327(18) Uani 1 1 d . . .
H57A H 0.0591 0.1491 0.4517 0.039 Uiso 1 1 calc R . .
H57B H -0.0397 0.0929 0.4877 0.039 Uiso 1 1 calc R . .
H57C H -0.0967 0.1926 0.4539 0.039 Uiso 1 1 calc R . .
C63 C 0.4374(7) 0.0340(5) 0.1621(4) 0.0253(16) Uani 1 1 d . . .
C64 C 0.4353(7) -0.0188(5) 0.1034(4) 0.0284(17) Uani 1 1 d . . .
H64 H 0.5073 -0.0641 0.0801 0.034 Uiso 1 1 calc R . .
C65 C 0.3085(7) 0.0074(5) 0.0858(5) 0.0313(18) Uani 1 1 d . . .
C66 C 0.2544(8) -0.0294(6) 0.0262(5) 0.045(2) Uani 1 1 d . . .
H66A H 0.1865 -0.0551 0.0554 0.054 Uiso 1 1 calc R . .
H66B H 0.3259 -0.0745 -0.0022 0.054 Uiso 1 1 calc R . .
H66C H 0.2155 0.0175 -0.0135 0.054 Uiso 1 1 calc R . .
C67 C 0.5478(7) 0.0332(5) 0.2038(5) 0.0325(18) Uani 1 1 d . . .
H67A H 0.6081 0.0598 0.1667 0.039 Uiso 1 1 calc R . .
H67B H 0.5953 -0.0273 0.2203 0.039 Uiso 1 1 calc R . .
H67C H 0.5131 0.0664 0.2520 0.039 Uiso 1 1 calc R . .
B1 B 0.3113(8) 0.2223(6) 0.4643(5) 0.0253(18) Uani 1 1 d . . .
H1 H 0.3275 0.2238 0.5211 0.030 Uiso 1 1 calc R . .
B2 B 0.0849(8) 0.1156(5) 0.1434(5) 0.0227(17) Uani 1 1 d . . .
H2 H 0.0483 0.0841 0.1101 0.027 Uiso 1 1 calc R . .
O10S O 0.2492(9) 0.1851(6) -0.2329(6) 0.093(3) Uani 1 1 d . . .
C11S C 0.3447(11) 0.2302(8) -0.2457(8) 0.073(3) Uani 1 1 d . . .
H11A H 0.3804 0.2340 -0.3043 0.088 Uiso 1 1 calc R . .
H11B H 0.4186 0.1985 -0.2151 0.088 Uiso 1 1 calc R . .
C12S C 0.2827(14) 0.3187(9) -0.2180(8) 0.086(4) Uani 1 1 d . . .
H12A H 0.2748 0.3633 -0.2647 0.103 Uiso 1 1 calc R . .
H12B H 0.3345 0.3315 -0.1803 0.103 Uiso 1 1 calc R . .
C13S C 0.1492(13) 0.3168(10) -0.1751(10) 0.110(6) Uani 1 1 d . . .
H13A H 0.0794 0.3459 -0.2096 0.132 Uiso 1 1 calc R . .
H13B H 0.1270 0.3445 -0.1230 0.132 Uiso 1 1 calc R . .
C14S C 0.1687(14) 0.2189(12) -0.1616(8) 0.108(6) Uani 1 1 d . . .
H14A H 0.2128 0.1938 -0.1130 0.130 Uiso 1 1 calc R . .
H14B H 0.0831 0.2062 -0.1543 0.130 Uiso 1 1 calc R . .
O20S O 0.1518(10) -0.2179(6) 0.2082(5) 0.096(3) Uani 1 1 d . . .
C21S C 0.2850(12) -0.2274(9) 0.2085(7) 0.075(4) Uani 1 1 d . . .
H21A H 0.2991 -0.1693 0.2053 0.090 Uiso 1 1 calc R . .
H21B H 0.3392 -0.2585 0.1610 0.090 Uiso 1 1 calc R . .
C22S C 0.3238(12) -0.2785(8) 0.2856(9) 0.081(4) Uani 1 1 d . . .
H22A H 0.3805 -0.2536 0.3098 0.097 Uiso 1 1 calc R . .
H22B H 0.3714 -0.3404 0.2762 0.097 Uiso 1 1 calc R . .
C23S C 0.1949(15) -0.2700(11) 0.3390(9) 0.104(5) Uani 1 1 d . . .
H23A H 0.1893 -0.3279 0.3639 0.125 Uiso 1 1 calc R . .
H23B H 0.1834 -0.2315 0.3828 0.125 Uiso 1 1 calc R . .
C24S C 0.0997(16) -0.2337(14) 0.2876(10) 0.145(8) Uani 1 1 d . . .
H24A H 0.0461 -0.2738 0.2892 0.174 Uiso 1 1 calc R . .
H24B H 0.0401 -0.1781 0.3081 0.174 Uiso 1 1 calc R . .
O30S O 0.5464(12) 0.4936(11) 0.4377(6) 0.063(2) Uiso 0.10 1 d P . 1
O31S O 0.4025(11) 0.5024(10) 0.4580(7) 0.063(2) Uiso 0.10 1 d P . 1
O32S O 0.3775(10) 0.4773(10) 0.5474(7) 0.063(2) Uiso 0.10 1 d P . 1
O33S O 0.4868(13) 0.4913(11) 0.5834(6) 0.063(2) Uiso 0.10 1 d P . 1
O34S O 0.5994(10) 0.4855(12) 0.5159(8) 0.063(2) Uiso 0.10 1 d P . 1
C30S C 0.5464(12) 0.4936(11) 0.4377(6) 0.063(2) Uiso 0.40 1 d PD A 2
H30A H 0.5926 0.4412 0.4074 0.075 Uiso 0.40 1 calc PR A 2
H30B H 0.5597 0.5456 0.4035 0.075 Uiso 0.40 1 calc PR A 2
C31S C 0.4025(11) 0.5024(10) 0.4580(7) 0.063(2) Uiso 0.40 1 d PD A 2
H31A H 0.3787 0.4632 0.4264 0.075 Uiso 0.40 1 calc PR A 2
H31B H 0.3492 0.5633 0.4451 0.075 Uiso 0.40 1 calc PR A 2
C32S C 0.3775(10) 0.4773(10) 0.5474(7) 0.063(2) Uiso 0.40 1 d PD A 2
H32A H 0.3787 0.4154 0.5570 0.075 Uiso 0.40 1 calc PR A 2
H32B H 0.2907 0.5143 0.5720 0.075 Uiso 0.40 1 calc PR A 2
C33S C 0.4868(13) 0.4913(11) 0.5834(6) 0.063(2) Uiso 0.40 1 d PD A 2
H33A H 0.4580 0.5494 0.6054 0.075 Uiso 0.40 1 calc PR A 2
H33B H 0.5133 0.4460 0.6280 0.075 Uiso 0.40 1 calc PR A 2
C34S C 0.5994(10) 0.4855(12) 0.5159(8) 0.063(2) Uiso 0.40 1 d PD A 2
H34A H 0.6388 0.5330 0.5169 0.075 Uiso 0.40 1 calc PR A 2
H34B H 0.6685 0.4288 0.5219 0.075 Uiso 0.40 1 calc PR A 2

loop_
_atom_site_aniso_label
_atom_site_aniso_U_11
_atom_site_aniso_U_22
_atom_site_aniso_U_33
_atom_site_aniso_U_23
_atom_site_aniso_U_13
_atom_site_aniso_U_12
U 0.02126(13) 0.01767(14) 0.01803(13) -0.00273(9) -0.00319(9) -0.00535(10)
Si1 0.0422(13) 0.0242(12) 0.0214(10) 0.0006(9) -0.0013(9) -0.0087(10)
Si2 0.0400(12) 0.0223(12) 0.0294(11) -0.0017(9) -0.0034(9) -0.0130(10)
N1 0.038(4) 0.020(3) 0.024(3) 0.005(3) -0.008(3) -0.010(3)
N11 0.027(3) 0.025(3) 0.022(3) -0.003(3) -0.006(2) -0.008(3)
N12 0.022(3) 0.028(4) 0.022(3) 0.000(3) -0.001(2) -0.009(3)
N21 0.023(3) 0.026(3) 0.018(3) -0.002(3) -0.004(2) -0.006(3)
N22 0.022(3) 0.017(3) 0.025(3) 0.000(2) -0.006(2) -0.003(2)
N31 0.026(3) 0.026(3) 0.020(3) -0.007(3) 0.000(2) -0.007(3)
N32 0.021(3) 0.030(4) 0.026(3) -0.008(3) 0.001(2) -0.007(3)
N41 0.023(3) 0.029(4) 0.025(3) -0.001(3) -0.007(2) -0.007(3)
N42 0.033(3) 0.017(3) 0.033(3) 0.000(3) -0.015(3) -0.010(3)
N51 0.022(3) 0.025(3) 0.022(3) -0.002(3) -0.001(2) -0.010(3)
N52 0.020(3) 0.026(3) 0.028(3) -0.009(3) -0.003(2) -0.005(3)
N61 0.023(3) 0.026(3) 0.018(3) -0.004(2) 0.000(2) -0.012(3)
N62 0.019(3) 0.030(4) 0.019(3) -0.006(3) -0.002(2) -0.006(3)
C1 0.074(7) 0.048(6) 0.037(5) 0.000(4) 0.010(5) -0.037(5)
C2 0.072(6) 0.032(5) 0.024(4) -0.004(4) 0.006(4) -0.018(5)
C3 0.081(7) 0.033(5) 0.023(4) 0.004(4) -0.015(4) -0.008(5)
C4 0.083(7) 0.036(5) 0.037(5) -0.007(4) 0.000(5) -0.033(5)
C5 0.053(5) 0.022(4) 0.036(5) -0.002(4) -0.003(4) -0.011(4)
C6 0.064(6) 0.039(6) 0.062(6) -0.005(5) -0.027(5) -0.024(5)
C13 0.023(4) 0.024(4) 0.029(4) -0.005(3) -0.002(3) -0.007(3)
C14 0.020(4) 0.030(5) 0.056(5) -0.006(4) -0.009(3) -0.006(3)
C15 0.025(4) 0.023(4) 0.037(4) -0.007(3) -0.013(3) -0.005(3)
C16 0.027(4) 0.044(5) 0.043(5) -0.009(4) -0.020(3) -0.010(4)
C17 0.035(5) 0.040(5) 0.040(5) -0.004(4) 0.009(4) -0.016(4)
C23 0.020(4) 0.023(4) 0.021(4) -0.001(3) 0.001(3) 0.000(3)
C24 0.022(4) 0.025(4) 0.032(4) -0.002(3) 0.002(3) -0.004(3)
C25 0.019(4) 0.026(4) 0.026(4) 0.001(3) -0.005(3) -0.004(3)
C26 0.043(5) 0.042(5) 0.016(3) 0.002(3) -0.003(3) -0.018(4)
C27 0.039(4) 0.018(4) 0.032(4) -0.005(3) -0.003(3) -0.003(3)
C33 0.025(4) 0.021(4) 0.036(4) -0.005(3) 0.000(3) -0.006(3)
C34 0.035(5) 0.029(5) 0.039(5) -0.013(4) 0.005(4) -0.002(4)
C35 0.033(4) 0.027(4) 0.029(4) -0.011(3) 0.006(3) -0.012(3)
C36 0.067(6) 0.043(5) 0.028(4) -0.014(4) -0.002(4) -0.022(5)
C37 0.023(4) 0.039(5) 0.061(6) -0.025(4) -0.002(4) 0.000(4)
C43 0.039(5) 0.025(4) 0.044(5) 0.000(4) -0.015(4) -0.005(4)
C44 0.038(5) 0.033(5) 0.050(5) 0.007(4) -0.029(4) -0.006(4)
C45 0.033(4) 0.039(5) 0.034(4) 0.001(4) -0.013(3) -0.015(4)
C46 0.055(6) 0.041(5) 0.036(5) 0.004(4) -0.026(4) -0.018(4)
C47 0.046(5) 0.024(5) 0.052(5) 0.008(4) -0.020(4) -0.002(4)
C53 0.019(4) 0.028(4) 0.026(4) 0.000(3) 0.001(3) -0.005(3)
C54 0.025(4) 0.033(5) 0.031(4) -0.002(3) 0.008(3) -0.011(3)
C55 0.023(4) 0.031(5) 0.036(4) -0.008(4) 0.000(3) -0.010(3)
C56 0.036(5) 0.039(5) 0.048(5) -0.005(4) -0.003(4) -0.022(4)
C57 0.037(4) 0.038(5) 0.021(4) -0.008(3) 0.004(3) -0.012(4)
C63 0.024(4) 0.026(4) 0.024(4) -0.002(3) 0.000(3) -0.007(3)
C64 0.031(4) 0.022(4) 0.026(4) -0.005(3) 0.004(3) -0.002(3)
C65 0.035(4) 0.031(5) 0.032(4) -0.012(3) -0.004(3) -0.012(4)
C66 0.043(5) 0.058(6) 0.042(5) -0.033(5) -0.004(4) -0.017(5)
C67 0.030(4) 0.034(5) 0.031(4) -0.012(4) -0.002(3) -0.005(4)
B1 0.031(5) 0.030(5) 0.019(4) 0.002(3) -0.006(3) -0.014(4)
B2 0.027(4) 0.024(5) 0.023(4) -0.003(3) -0.008(3) -0.012(4)
O10S 0.090(7) 0.080(6) 0.105(7) -0.039(5) 0.016(5) -0.023(5)
C11S 0.051(7) 0.083(9) 0.083(8) -0.011(7) -0.003(6) -0.017(6)
C12S 0.131(12) 0.078(9) 0.068(8) -0.022(7) -0.027(8) -0.046(9)
C13S 0.066(9) 0.118(13) 0.147(14) -0.105(11) -0.025(9) 0.014(8)
C14S 0.099(11) 0.182(18) 0.057(8) -0.031(10) 0.020(7) -0.069(12)
O20S 0.099(7) 0.102(7) 0.075(6) 0.001(5) -0.022(5) -0.012(6)
C21S 0.082(9) 0.090(10) 0.067(8) -0.018(7) -0.003(6) -0.044(8)
C22S 0.063(8) 0.066(8) 0.121(11) -0.024(8) -0.042(8) -0.008(6)
C23S 0.126(13) 0.120(13) 0.090(11) 0.025(9) -0.029(10) -0.077(11)
C24S 0.093(12) 0.21(2) 0.095(13) 0.048(13) -0.011(10) -0.013(13)

loop_
_atom_type_symbol
_atom_type_description
_atom_type_scat_dispersion_real
_atom_type_scat_dispersion_imag
_atom_type_scat_source
C C 0.0033 0.0016 'International Tables Vol C Tables 4.2.6.8 and 6.1.1.4'
H H 0.0000 0.0000 'International Tables Vol C Tables 4.2.6.8 and 6.1.1.4'
B B 0.0013 0.0007 'International Tables Vol C Tables 4.2.6.8 and 6.1.1.4'
N N 0.0061 0.0033 'International Tables Vol C Tables 4.2.6.8 and 6.1.1.4'
O O 0.0106 0.0060 'International Tables Vol C Tables 4.2.6.8 and 6.1.1.4'
Si Si 0.0817 0.0704 'International Tables Vol C Tables 4.2.6.8 and 6.1.1.4'
U U -9.6767 9.6646 'International Tables Vol C Tables 4.2.6.8 and 6.1.1.4'

loop_
_geom_angle_atom_site_label_1
_geom_angle_atom_site_label_2
_geom_angle_atom_site_label_3
_geom_angle
_geom_angle_site_symmetry_1
_geom_angle_site_symmetry_3
_geom_angle_publ_flag
N1 U N32 108.06(19) . . ?
N1 U N62 107.14(19) . . ?
N32 U N62 144.79(19) . . ?
N1 U N42 79.70(19) . . ?
N32 U N42 103.71(19) . . ?
N62 U N42 81.79(18) . . ?
N1 U N12 77.98(19) . . ?
N32 U N12 82.82(17) . . ?
N62 U N12 105.35(17) . . ?
N42 U N12 157.68(18) . . ?
N1 U N22 144.78(18) . . ?
N32 U N22 72.29(18) . . ?
N62 U N22 79.52(17) . . ?
N42 U N22 135.28(17) . . ?
N12 U N22 67.01(17) . . ?
N1 U N52 145.88(19) . . ?
N32 U N52 78.23(17) . . ?
N62 U N52 72.28(16) . . ?
N42 U N52 66.34(18) . . ?
N12 U N52 135.88(18) . . ?
N22 U N52 69.34(17) . . ?
N1 Si1 C2 114.5(3) . . ?
N1 Si1 C3 115.9(4) . . ?
C2 Si1 C3 103.5(4) . . ?
N1 Si1 C1 114.5(4) . . ?
C2 Si1 C1 103.7(4) . . ?
C3 Si1 C1 103.2(5) . . ?
N1 Si2 C4 113.0(3) . . ?
N1 Si2 C6 117.1(4) . . ?
C4 Si2 C6 104.8(4) . . ?
N1 Si2 C5 114.5(3) . . ?
C4 Si2 C5 103.5(4) . . ?
C6 Si2 C5 102.4(4) . . ?
Si1 N1 Si2 116.2(3) . . ?
Si1 N1 U 121.7(3) . . ?
Si2 N1 U 122.1(3) . . ?
C15 N11 N12 108.2(5) . . ?
C15 N11 B1 127.1(6) . . ?
N12 N11 B1 122.6(6) . . ?
C13 N12 N11 106.6(5) . . ?
C13 N12 U 135.4(5) . . ?
N11 N12 U 117.9(4) . . ?
C25 N21 N22 110.5(6) . . ?
C25 N21 B1 126.2(6) . . ?
N22 N21 B1 123.3(6) . . ?
C23 N22 N21 104.9(5) . . ?
C23 N22 U 137.3(4) . . ?
N21 N22 U 116.9(4) . . ?
C35 N31 N32 109.0(6) . . ?
C35 N31 B1 127.0(6) . . ?
N32 N31 B1 123.2(5) . . ?
C33 N32 N31 106.1(5) . . ?
C33 N32 U 132.2(5) . . ?
N31 N32 U 119.3(4) . . ?
C45 N41 N42 109.6(6) . . ?
C45 N41 B2 126.7(6) . . ?
N42 N41 B2 122.3(6) . . ?
C43 N42 N41 106.2(6) . . ?
C43 N42 U 134.6(5) . . ?
N41 N42 U 119.1(4) . . ?
C55 N51 N52 110.6(5) . . ?
C55 N51 B2 126.6(6) . . ?
N52 N51 B2 122.8(5) . . ?
C53 N52 N51 105.4(6) . . ?
C53 N52 U 135.7(5) . . ?
N51 N52 U 115.8(4) . . ?
C65 N61 N62 109.1(6) . . ?
C65 N61 B2 127.6(6) . . ?
N62 N61 B2 122.3(5) . . ?
C63 N62 N61 106.7(5) . . ?
C63 N62 U 131.7(4) . . ?
N61 N62 U 120.8(4) . . ?
N12 C13 C14 109.8(6) . . ?
N12 C13 C17 123.8(7) . . ?
C14 C13 C17 126.3(7) . . ?
C15 C14 C13 106.5(6) . . ?
N11 C15 C14 108.8(6) . . ?
N11 C15 C16 122.9(6) . . ?
C14 C15 C16 128.3(7) . . ?
N22 C23 C24 111.4(6) . . ?
N22 C23 C27 123.5(6) . . ?
C24 C23 C27 125.1(7) . . ?
C25 C24 C23 105.5(7) . . ?
N21 C25 C24 107.6(6) . . ?
N21 C25 C26 124.9(7) . . ?
C24 C25 C26 127.5(7) . . ?
N32 C33 C34 110.5(7) . . ?
N32 C33 C37 122.0(6) . . ?
C34 C33 C37 127.3(7) . . ?
C35 C34 C33 106.1(6) . . ?
N31 C35 C34 108.3(7) . . ?
N31 C35 C36 123.5(7) . . ?
C34 C35 C36 128.2(7) . . ?
N42 C43 C44 110.1(7) . . ?
N42 C43 C47 123.0(7) . . ?
C44 C43 C47 126.8(8) . . ?
C45 C44 C43 106.9(7) . . ?
C44 C45 N41 107.1(7) . . ?
C44 C45 C46 129.3(7) . . ?
N41 C45 C46 123.5(7) . . ?
N52 C53 C54 110.7(6) . . ?
N52 C53 C57 124.2(7) . . ?
C54 C53 C57 125.0(7) . . ?
C55 C54 C53 105.8(7) . . ?
N51 C55 C54 107.4(6) . . ?
N51 C55 C56 124.4(7) . . ?
C54 C55 C56 128.1(7) . . ?
N62 C63 C64 109.4(6) . . ?
N62 C63 C67 121.3(6) . . ?
C64 C63 C67 129.4(6) . . ?
C65 C64 C63 106.4(6) . . ?
N61 C65 C64 108.4(6) . . ?
N61 C65 C66 124.1(7) . . ?
C64 C65 C66 127.4(7) . . ?
N11 B1 N31 113.1(6) . . ?
N11 B1 N21 108.8(6) . . ?
N31 B1 N21 111.6(6) . . ?
N51 B2 N41 110.2(6) . . ?
N51 B2 N61 110.4(6) . . ?
N41 B2 N61 114.8(6) . . ?
C14S O10S C11S 102.5(10) . . ?
O10S C11S C12S 109.0(10) . . ?
C11S C12S C13S 104.2(10) . . ?
C12S C13S C14S 101.2(10) . . ?
O10S C14S C13S 104.2(11) . . ?
C24S O20S C21S 106.4(11) . . ?
O20S C21S C22S 107.9(10) . . ?
C21S C22S C23S 103.4(10) . . ?
C24S C23S C22S 105.0(12) . . ?
O20S C24S C23S 113.5(14) . . ?
C34S C30S C31S 107.64(6) . . ?
C30S C31S C32S 106.61(10) . . ?
C31S C32S C33S 105.87(10) . . ?
C34S C33S C32S 106.43(10) . . ?
C30S C34S C33S 107.52(7) . . ?

loop_
_geom_bond_atom_site_label_1
_geom_bond_atom_site_label_2
_geom_bond_distance
_geom_bond_site_symmetry_2
_geom_bond_publ_flag
U N1 2.480(6) . ?
U N32 2.542(5) . ?
U N62 2.555(5) . ?
U N42 2.674(6) . ?
U N12 2.681(6) . ?
U N22 2.754(6) . ?
U N52 2.802(6) . ?
Si1 N1 1.717(6) . ?
Si1 C2 1.873(8) . ?
Si1 C3 1.875(9) . ?
Si1 C1 1.894(9) . ?
Si2 N1 1.722(6) . ?
Si2 C4 1.873(8) . ?
Si2 C6 1.887(9) . ?
Si2 C5 1.897(8) . ?
N11 C15 1.356(9) . ?
N11 N12 1.396(8) . ?
N11 B1 1.538(10) . ?
N12 C13 1.346(9) . ?
N21 C25 1.350(9) . ?
N21 N22 1.385(7) . ?
N21 B1 1.548(10) . ?
N22 C23 1.340(9) . ?
N31 C35 1.364(9) . ?
N31 N32 1.395(8) . ?
N31 B1 1.544(10) . ?
N32 C33 1.336(9) . ?
N41 C45 1.366(9) . ?
N41 N42 1.373(8) . ?
N41 B2 1.538(10) . ?
N42 C43 1.339(10) . ?
N51 C55 1.343(9) . ?
N51 N52 1.387(8) . ?
N51 B2 1.531(9) . ?
N52 C53 1.334(9) . ?
N61 C65 1.349(9) . ?
N61 N62 1.380(7) . ?
N61 B2 1.550(10) . ?
N62 C63 1.350(9) . ?
C13 C14 1.385(10) . ?
C13 C17 1.496(10) . ?
C14 C15 1.369(11) . ?
C15 C16 1.514(10) . ?
C23 C24 1.387(10) . ?
C23 C27 1.522(10) . ?
C24 C25 1.381(10) . ?
C25 C26 1.504(9) . ?
C33 C34 1.398(10) . ?
C33 C37 1.508(11) . ?
C34 C35 1.366(11) . ?
C35 C36 1.504(10) . ?
C43 C44 1.381(11) . ?
C43 C47 1.490(11) . ?
C44 C45 1.366(11) . ?
C45 C46 1.508(10) . ?
C53 C54 1.396(10) . ?
C53 C57 1.508(9) . ?
C54 C55 1.383(10) . ?
C55 C56 1.499(10) . ?
C63 C64 1.388(10) . ?
C63 C67 1.476(10) . ?
C64 C65 1.372(10) . ?
C65 C66 1.503(10) . ?
O10S C14S 1.408(14) . ?
O10S C11S 1.411(13) . ?
C11S C12S 1.473(15) . ?
C12S C13S 1.499(18) . ?
C13S C14S 1.52(2) . ?
O20S C24S 1.374(16) . ?
O20S C21S 1.396(13) . ?
C21S C22S 1.491(17) . ?
C22S C23S 1.492(17) . ?
C23S C24S 1.393(19) . ?
C30S C34S 1.4910(9) . ?
C30S C31S 1.4941(10) . ?
C31S C32S 1.4999(11) . ?
C32S C33S 1.5004(11) . ?
C33S C34S 1.4952(10) . ?

loop_
_geom_torsion_atom_site_label_1
_geom_torsion_atom_site_label_2
_geom_torsion_atom_site_label_3
_geom_torsion_atom_site_label_4
_geom_torsion
_geom_torsion_site_symmetry_1
_geom_torsion_site_symmetry_2
_geom_torsion_site_symmetry_3
_geom_torsion_site_symmetry_4
_geom_torsion_publ_flag
C2 Si1 N1 Si2 165.3(4) . . . . ?
C3 Si1 N1 Si2 -74.3(5) . . . . ?
C1 Si1 N1 Si2 45.7(5) . . . . ?
C2 Si1 N1 U -15.6(5) . . . . ?
C3 Si1 N1 U 104.8(5) . . . . ?
C1 Si1 N1 U -135.2(4) . . . . ?
C4 Si2 N1 Si1 162.3(4) . . . . ?
C6 Si2 N1 Si1 -75.8(5) . . . . ?
C5 Si2 N1 Si1 44.2(5) . . . . ?
C4 Si2 N1 U -16.8(5) . . . . ?
C6 Si2 N1 U 105.1(5) . . . . ?
C5 Si2 N1 U -134.9(4) . . . . ?
N32 U N1 Si1 -161.4(3) . . . . ?
N62 U N1 Si1 17.8(4) . . . . ?
N42 U N1 Si1 -60.2(4) . . . . ?
N12 U N1 Si1 120.4(4) . . . . ?
N22 U N1 Si1 114.0(4) . . . . ?
N52 U N1 Si1 -65.7(5) . . . . ?
N32 U N1 Si2 17.7(4) . . . . ?
N62 U N1 Si2 -163.1(3) . . . . ?
N42 U N1 Si2 118.9(4) . . . . ?
N12 U N1 Si2 -60.6(3) . . . . ?
N22 U N1 Si2 -67.0(5) . . . . ?
N52 U N1 Si2 113.3(4) . . . . ?
C15 N11 N12 C13 0.1(8) . . . . ?
B1 N11 N12 C13 -164.9(6) . . . . ?
C15 N11 N12 U -177.4(4) . . . . ?
B1 N11 N12 U 17.7(8) . . . . ?
N1 U N12 C13 -48.8(7) . . . . ?
N32 U N12 C13 -159.1(7) . . . . ?
N62 U N12 C13 55.9(7) . . . . ?
N42 U N12 C13 -50.3(9) . . . . ?
N22 U N12 C13 127.2(7) . . . . ?
N52 U N12 C13 136.1(6) . . . . ?
N1 U N12 N11 127.7(5) . . . . ?
N32 U N12 N11 17.4(5) . . . . ?
N62 U N12 N11 -127.6(5) . . . . ?
N42 U N12 N11 126.2(5) . . . . ?
N22 U N12 N11 -56.3(4) . . . . ?
N52 U N12 N11 -47.4(6) . . . . ?
C25 N21 N22 C23 1.6(7) . . . . ?
B1 N21 N22 C23 179.2(6) . . . . ?
C25 N21 N22 U 172.5(4) . . . . ?
B1 N21 N22 U -9.9(7) . . . . ?
N1 U N22 C23 -133.7(6) . . . . ?
N32 U N22 C23 129.9(7) . . . . ?
N62 U N22 C23 -28.8(6) . . . . ?
N42 U N22 C23 38.1(7) . . . . ?
N12 U N22 C23 -140.6(7) . . . . ?
N52 U N22 C23 46.1(6) . . . . ?
N1 U N22 N21 59.2(5) . . . . ?
N32 U N22 N21 -37.2(4) . . . . ?
N62 U N22 N21 164.2(4) . . . . ?
N42 U N22 N21 -129.0(4) . . . . ?
N12 U N22 N21 52.4(4) . . . . ?
N52 U N22 N21 -121.0(4) . . . . ?
C35 N31 N32 C33 -0.5(8) . . . . ?
B1 N31 N32 C33 170.3(6) . . . . ?
C35 N31 N32 U 164.0(5) . . . . ?
B1 N31 N32 U -25.3(8) . . . . ?
N1 U N32 C33 71.0(7) . . . . ?
N62 U N32 C33 -107.7(7) . . . . ?
N42 U N32 C33 -12.5(7) . . . . ?
N12 U N32 C33 145.8(7) . . . . ?
N22 U N32 C33 -146.1(7) . . . . ?
N52 U N32 C33 -74.2(6) . . . . ?
N1 U N32 N31 -88.6(5) . . . . ?
N62 U N32 N31 92.7(5) . . . . ?
N42 U N32 N31 -172.0(5) . . . . ?
N12 U N32 N31 -13.8(5) . . . . ?
N22 U N32 N31 54.3(5) . . . . ?
N52 U N32 N31 126.2(5) . . . . ?
C45 N41 N42 C43 0.6(8) . . . . ?
B2 N41 N42 C43 -166.9(7) . . . . ?
C45 N41 N42 U -176.4(5) . . . . ?
B2 N41 N42 U 16.1(8) . . . . ?
N1 U N42 C43 -48.2(7) . . . . ?
N32 U N42 C43 58.1(7) . . . . ?
N62 U N42 C43 -157.4(7) . . . . ?
N12 U N42 C43 -46.7(10) . . . . ?
N22 U N42 C43 136.6(7) . . . . ?
N52 U N42 C43 128.5(8) . . . . ?
N1 U N42 N41 127.8(5) . . . . ?
N32 U N42 N41 -125.9(5) . . . . ?
N62 U N42 N41 18.6(5) . . . . ?
N12 U N42 N41 129.3(5) . . . . ?
N22 U N42 N41 -47.4(6) . . . . ?
N52 U N42 N41 -55.6(5) . . . . ?
C55 N51 N52 C53 2.4(8) . . . . ?
B2 N51 N52 C53 -177.8(6) . . . . ?
C55 N51 N52 U 165.7(5) . . . . ?
B2 N51 N52 U -14.5(8) . . . . ?
N1 U N52 C53 -142.9(6) . . . . ?
N32 U N52 C53 -38.0(6) . . . . ?
N62 U N52 C53 122.5(7) . . . . ?
N42 U N52 C53 -148.8(7) . . . . ?
N12 U N52 C53 28.5(7) . . . . ?
N22 U N52 C53 37.3(6) . . . . ?
N1 U N52 N51 60.5(6) . . . . ?
N32 U N52 N51 165.4(5) . . . . ?
N62 U N52 N51 -34.1(4) . . . . ?
N42 U N52 N51 54.6(4) . . . . ?
N12 U N52 N51 -128.1(4) . . . . ?
N22 U N52 N51 -119.3(5) . . . . ?
C65 N61 N62 C63 -0.7(8) . . . . ?
B2 N61 N62 C63 168.3(6) . . . . ?
C65 N61 N62 U 169.9(5) . . . . ?
B2 N61 N62 U -21.0(8) . . . . ?
N1 U N62 C63 75.5(6) . . . . ?
N32 U N62 C63 -105.8(6) . . . . ?
N42 U N62 C63 152.0(6) . . . . ?
N12 U N62 C63 -6.3(6) . . . . ?
N22 U N62 C63 -68.8(6) . . . . ?
N52 U N62 C63 -140.3(6) . . . . ?
N1 U N62 N61 -92.5(5) . . . . ?
N32 U N62 N61 86.2(5) . . . . ?
N42 U N62 N61 -16.0(4) . . . . ?
N12 U N62 N61 -174.4(4) . . . . ?
N22 U N62 N61 123.2(5) . . . . ?
N52 U N62 N61 51.7(4) . . . . ?
N11 N12 C13 C14 -0.6(8) . . . . ?
U N12 C13 C14 176.2(5) . . . . ?
N11 N12 C13 C17 -179.3(7) . . . . ?
U N12 C13 C17 -2.6(11) . . . . ?
N12 C13 C14 C15 0.9(9) . . . . ?
C17 C13 C14 C15 179.6(8) . . . . ?
N12 N11 C15 C14 0.5(8) . . . . ?
B1 N11 C15 C14 164.6(7) . . . . ?
N12 N11 C15 C16 178.0(7) . . . . ?
B1 N11 C15 C16 -17.9(11) . . . . ?
C13 C14 C15 N11 -0.9(9) . . . . ?
C13 C14 C15 C16 -178.2(8) . . . . ?
N21 N22 C23 C24 -1.3(7) . . . . ?
U N22 C23 C24 -169.4(5) . . . . ?
N21 N22 C23 C27 -179.7(6) . . . . ?
U N22 C23 C27 12.3(10) . . . . ?
N22 C23 C24 C25 0.6(8) . . . . ?
C27 C23 C24 C25 178.9(6) . . . . ?
N22 N21 C25 C24 -1.2(7) . . . . ?
B1 N21 C25 C24 -178.7(6) . . . . ?
N22 N21 C25 C26 180.0(6) . . . . ?
B1 N21 C25 C26 2.5(11) . . . . ?
C23 C24 C25 N21 0.4(8) . . . . ?
C23 C24 C25 C26 179.1(7) . . . . ?
N31 N32 C33 C34 -0.1(8) . . . . ?
U N32 C33 C34 -161.7(5) . . . . ?
N31 N32 C33 C37 -176.5(7) . . . . ?
U N32 C33 C37 22.0(11) . . . . ?
N32 C33 C34 C35 0.7(9) . . . . ?
C37 C33 C34 C35 176.8(8) . . . . ?
N32 N31 C35 C34 0.9(8) . . . . ?
B1 N31 C35 C34 -169.4(7) . . . . ?
N32 N31 C35 C36 -179.6(7) . . . . ?
B1 N31 C35 C36 10.1(12) . . . . ?
C33 C34 C35 N31 -0.9(9) . . . . ?
C33 C34 C35 C36 179.6(8) . . . . ?
N41 N42 C43 C44 -0.6(9) . . . . ?
U N42 C43 C44 175.8(5) . . . . ?
N41 N42 C43 C47 179.5(8) . . . . ?
U N42 C43 C47 -4.1(13) . . . . ?
N42 C43 C44 C45 0.3(10) . . . . ?
C47 C43 C44 C45 -179.8(8) . . . . ?
C43 C44 C45 N41 0.1(10) . . . . ?
C43 C44 C45 C46 178.7(8) . . . . ?
N42 N41 C45 C44 -0.4(9) . . . . ?
B2 N41 C45 C44 166.4(7) . . . . ?
N42 N41 C45 C46 -179.1(7) . . . . ?
B2 N41 C45 C46 -12.3(12) . . . . ?
N51 N52 C53 C54 -1.8(8) . . . . ?
U N52 C53 C54 -160.1(5) . . . . ?
N51 N52 C53 C57 -178.7(7) . . . . ?
U N52 C53 C57 23.1(11) . . . . ?
N52 C53 C54 C55 0.6(9) . . . . ?
C57 C53 C54 C55 177.4(7) . . . . ?
N52 N51 C55 C54 -2.1(8) . . . . ?
B2 N51 C55 C54 178.2(7) . . . . ?
N52 N51 C55 C56 -179.9(7) . . . . ?
B2 N51 C55 C56 0.3(12) . . . . ?
C53 C54 C55 N51 0.9(8) . . . . ?
C53 C54 C55 C56 178.6(8) . . . . ?
N61 N62 C63 C64 1.5(8) . . . . ?
U N62 C63 C64 -167.8(5) . . . . ?
N61 N62 C63 C67 -179.0(6) . . . . ?
U N62 C63 C67 11.7(10) . . . . ?
N62 C63 C64 C65 -1.6(8) . . . . ?
C67 C63 C64 C65 178.9(8) . . . . ?
N62 N61 C65 C64 -0.3(8) . . . . ?
B2 N61 C65 C64 -168.6(7) . . . . ?
N62 N61 C65 C66 -179.4(7) . . . . ?
B2 N61 C65 C66 12.3(12) . . . . ?
C63 C64 C65 N61 1.1(9) . . . . ?
C63 C64 C65 C66 -179.7(8) . . . . ?
C15 N11 B1 N31 128.5(7) . . . . ?
N12 N11 B1 N31 -69.5(8) . . . . ?
C15 N11 B1 N21 -106.9(8) . . . . ?
N12 N11 B1 N21 55.1(8) . . . . ?
C35 N31 B1 N11 -114.9(8) . . . . ?
N32 N31 B1 N11 76.1(8) . . . . ?
C35 N31 B1 N21 122.0(7) . . . . ?
N32 N31 B1 N21 -47.1(9) . . . . ?
C25 N21 B1 N11 118.2(7) . . . . ?
N22 N21 B1 N11 -59.0(8) . . . . ?
C25 N21 B1 N31 -116.3(7) . . . . ?
N22 N21 B1 N31 66.5(8) . . . . ?
C55 N51 B2 N41 124.2(7) . . . . ?
N52 N51 B2 N41 -55.5(8) . . . . ?
C55 N51 B2 N61 -107.9(8) . . . . ?
N52 N51 B2 N61 72.3(8) . . . . ?
C45 N41 B2 N51 -108.3(8) . . . . ?
N42 N41 B2 N51 57.0(8) . . . . ?
C45 N41 B2 N61 126.3(7) . . . . ?
N42 N41 B2 N61 -68.4(8) . . . . ?
C65 N61 B2 N51 114.2(8) . . . . ?
N62 N61 B2 N51 -52.7(8) . . . . ?
C65 N61 B2 N41 -120.5(8) . . . . ?
N62 N61 B2 N41 72.6(8) . . . . ?
C14S O10S C11S C12S -33.4(14) . . . . ?
O10S C11S C12S C13S 9.1(15) . . . . ?
C11S C12S C13S C14S 16.8(14) . . . . ?
C11S O10S C14S C13S 43.9(14) . . . . ?
C12S C13S C14S O10S -37.8(14) . . . . ?
C24S O20S C21S C22S 18.9(16) . . . . ?
O20S C21S C22S C23S -18.6(13) . . . . ?
C21S C22S C23S C24S 11.2(17) . . . . ?
C21S O20S C24S C23S -12(2) . . . . ?
C22S C23S C24S O20S 0(2) . . . . ?
C34S C30S C31S C32S -13.7(7) . . . . ?
C30S C31S C32S C33S 23.3(5) . . . . ?
C31S C32S C33S C34S -24.1(5) . . . . ?
C31S C30S C34S C33S -1.3(8) . . . . ?
C32S C33S C34S C30S 15.7(7) . . . . ?
